data_1532265
loop_
_publ_author_name
'Torres, F.J.'
'Amigo, J.M.'
'Alarcon, J.'

_publ_section_title
;
 X-ray powder diffraction study of monoclinic V(4+) - (Zr O2) solid
 solutions obtained from gels
;
_journal_name_full 'Journal of Solid State Chemistry'
_journal_page_first 40
_journal_page_last 44
_journal_volume 173
_journal_year 2003
_chemical_formula_sum 'O2 V0.12 Zr0.88'
_chemical_name_systematic '(V0.12 Zr0.88) O2'
_space_group_IT_number 14
_symmetry_space_group_name_Hall '-P 2ybc'
_symmetry_space_group_name_H-M 'P 1 21/c 1'
_cell_angle_alpha 90
_cell_angle_beta 99.2
_cell_angle_gamma 90
_cell_formula_units_Z 4
_cell_length_a 5.1432
_cell_length_b 5.2052
_cell_length_c 5.3138
_cell_volume 140.428
_citation_journal_id_ASTM JSSCBI
_cod_data_source_file Torres_JSSCBI_2003_1611.cif
_cod_data_source_block O2V0.12Zr0.88
_cod_original_cell_volume 140.4278
_cod_database_code 1532265

loop_
_symmetry_equiv_pos_as_xyz
x,y,z
-x,y+1/2,-z+1/2
-x,-y,-z
x,-y-1/2,z-1/2

loop_
_atom_site_label
_atom_site_type_symbol
_atom_site_fract_x
_atom_site_fract_y
_atom_site_fract_z
_atom_site_occupancy
_atom_site_U_iso_or_equiv
O1 O-2 0.0699 0.329 0.3476 1 0.0
V1 V+4 0.2752 0.0401 0.2085 0.12 0.0
O2 O-2 0.4493 0.7564 0.4738 1 0.0
Zr1 Zr+4 0.2752 0.0401 0.2085 0.88 0.0
